data_2105056
loop_
_publ_author_name
'Mol\<canov, Kre\<simir'
'Koji\'c-Prodi\'c, Biserka'

_publ_section_title
;
 Face-to-face stacking of quinoid rings of alkali salts of bromanilic acid
;
_journal_coeditor_code GP5046
_journal_issue 1
_journal_name_full 'Acta Crystallographica Section B'
_journal_page_first 57
_journal_page_last 65
_journal_paper_doi 10.1107/S0108768111051159
_journal_volume 68
_journal_year 2012
_chemical_formula_moiety 'C6 H5 Br2 O6 Rb, H2 O'
_chemical_formula_sum 'C6 H7 Br2 O7 Rb'
_chemical_formula_weight 436.39
_space_group_IT_number 86
_symmetry_cell_setting tetragonal
_symmetry_space_group_name_Hall '-P 4bc'
_symmetry_space_group_name_H-M 'P 42/n :2'
_audit_creation_method 'WinGX routine CIF_UPDATE'
_cell_angle_alpha 90
_cell_angle_beta 90
_cell_angle_gamma 90
_cell_formula_units_Z 8
_cell_length_a 18.63510(10)
_cell_length_b 18.63510(10)
_cell_length_c 6.5280(10)
_cell_measurement_reflns_used 12733
_cell_measurement_temperature 293(2)
_cell_measurement_theta_max 75.9549
_cell_measurement_theta_min 2.3695
_cell_volume 2267.0(3)
_computing_cell_refinement
;
        CrysAlis RED, Oxford Diffraction Ltd.,
        Version 1.171.32.29 (release 10-06-2008 CrysAlis171 .NET)
        (compiled Jun 10 2008,16:49:55)
;
_computing_data_collection
;
        CrysAlis CCD, Oxford Diffraction Ltd.,
        Version 1.171.32.29 (release 10-06-2008 CrysAlis171 .NET)
        (compiled Jun 10 2008,16:49:55)
;
_computing_data_reduction
;
        CrysAlis RED, Oxford Diffraction Ltd.,
        Version 1.171.32.29 (release 10-06-2008 CrysAlis171 .NET)
        (compiled Jun 10 2008,16:49:55)
;
_computing_molecular_graphics 'Ortep-3 for Windows (Farrugia, 1997)'
_computing_publication_material 'WinGX publication routines (Farrugia, 1999)'
_computing_structure_refinement 'SHELXL-97 (Sheldrick, 1997)'
_computing_structure_solution 'SHELXS-97 (Sheldrick, 1997)'
_diffrn_ambient_temperature 293(2)
_diffrn_detector_area_resol_mean 10.4323
_diffrn_measured_fraction_theta_full 0.985
_diffrn_measured_fraction_theta_max 0.985
_diffrn_measurement_device_type 'Oxford Xcalibur Nova'
_diffrn_measurement_method
;
CCD detector, \w scans
;
_diffrn_radiation_monochromator graphite
_diffrn_radiation_source 'Enhance (Cu) X-ray Source'
_diffrn_radiation_type CuK\a
_diffrn_radiation_wavelength 1.54179
_diffrn_reflns_av_R_equivalents 0.0258
_diffrn_reflns_limit_h_max 23
_diffrn_reflns_limit_h_min -23
_diffrn_reflns_limit_k_max 23
_diffrn_reflns_limit_k_min -23
_diffrn_reflns_limit_l_max 7
_diffrn_reflns_limit_l_min -7
_diffrn_reflns_number 20373
_diffrn_reflns_theta_full 76.05
_diffrn_reflns_theta_max 76.05
_diffrn_reflns_theta_min 3.35
_exptl_absorpt_coefficient_mu 14.495
_exptl_absorpt_correction_T_max 1
_exptl_absorpt_correction_T_min 0.48804
_exptl_absorpt_correction_type multi-scan
_exptl_crystal_colour 'dark red'
_exptl_crystal_density_diffrn 2.557
_exptl_crystal_density_method 'not measured'
_exptl_crystal_description prism
_exptl_crystal_F_000 2100
_exptl_crystal_size_max 0.23
_exptl_crystal_size_mid 0.20
_exptl_crystal_size_min 0.09
_refine_diff_density_max 0.995
_refine_diff_density_min -0.947
_refine_ls_extinction_method none
_refine_ls_goodness_of_fit_ref 1.205
_refine_ls_hydrogen_treatment mixed
_refine_ls_matrix_type full
_refine_ls_number_parameters 167
_refine_ls_number_reflns 2330
_refine_ls_number_restraints 13
_refine_ls_restrained_S_all 1.397
_refine_ls_R_factor_gt 0.0436
_refine_ls_shift/su_max 0.001
_refine_ls_structure_factor_coef Fsqd
_refine_ls_weighting_details 'calc w=1/[\s^2^(Fo^2^)+(0.0741P)^2^+3.9255P] where P=(Fo^2^+2Fc^2^)/3'
_refine_ls_weighting_scheme calc
_refine_ls_wR_factor_ref 0.1363
_reflns_number_gt 2232
_reflns_number_total 2330
_reflns_threshold_expression >2sigma(I)
_cod_data_source_file gp5046.cif
_cod_data_source_block RbHBAx3H2O
_cod_original_cell_volume 2266.96(2)
_cod_original_sg_symbol_H-M 'P 42/n'
_cod_database_code 2105056
_cod_database_fobs_code 2105056

loop_
_symmetry_equiv_pos_as_xyz
'x, y, z'
'-x+1/2, -y+1/2, z'
'-y, x+1/2, z+1/2'
'y+1/2, -x, z+1/2'
'-x, -y, -z'
'x-1/2, y-1/2, -z'
'y, -x-1/2, -z-1/2'
'-y-1/2, x, -z-1/2'

loop_
_atom_site_type_symbol
_atom_site_label
_atom_site_fract_x
_atom_site_fract_y
_atom_site_fract_z
_atom_site_U_iso_or_equiv
_atom_site_adp_type
_atom_site_calc_flag
_atom_site_refinement_flags
_atom_site_occupancy
Rb Rb1 0.65825(3) 0.50015(2) 1.24068(8) 0.0466(2) Uani d D 1
Br Br1 0.83118(4) 0.40736(3) 0.99888(8) 0.0469(2) Uani d . 1
Br Br2 0.59254(3) 0.66886(4) 1.50009(8) 0.0465(2) Uani d . 1
O O1 0.6707(2) 0.3701(2) 1.0027(5) 0.0383(8) Uani d . 1
O O2 0.6031(2) 0.2446(2) 0.9987(5) 0.0391(9) Uani d D 1
H H2 0.5676 0.2858 0.9971 0.1 Uiso d PD 0.5
O O3 0.6302(2) 0.8294(2) 1.4983(5) 0.0371(8) Uani d . 1
O O4 0.7437(2) 0.6039(2) 1.5018(5) 0.0375(8) Uani d . 1
H H4 0.7852 0.5892 1.5027 0.056 Uiso calc PR 0.5
O O5 0.5011(2) 0.3566(2) 1.0001(6) 0.0435(9) Uani d D 1
H H5A 0.473(5) 0.381(5) 0.904(10) 0.13(4) Uiso d D 1
H H5B 0.473(5) 0.364(6) 1.120(9) 0.15(5) Uiso d D 1
O O6 0.6507(2) 0.49982(15) 1.7463(5) 0.0387(9) Uani d D 1
H H6A 0.674(4) 0.544(2) 1.759(4) 0.11(4) Uiso d D 1
H H6B 0.681(5) 0.461(3) 1.760(4) 0.22(8) Uiso d D 1
O O7 0.4996(4) 0.4991(6) 1.269(2) 0.136(4) Uani d D 1
H H7A 0.532(9) 0.528(9) 1.34(3) 0.25 Uiso d D 1
H H7B 0.504(10) 0.506(11) 1.127(6) 0.25 Uiso d D 1
C C1 0.7099(3) 0.3161(3) 1.0005(6) 0.0302(10) Uani d . 1
C C3 0.7865(3) 0.3179(2) 0.9989(6) 0.0283(9) Uani d . 1
C C2 0.6731(3) 0.2432(3) 0.9992(6) 0.0308(10) Uani d . 1
C C4 0.6836(2) 0.7902(3) 1.5001(5) 0.0278(9) Uani d . 1
C C5 0.7437(3) 0.6724(3) 1.5015(6) 0.0301(9) Uani d . 1
C C6 0.6826(2) 0.7136(3) 1.5010(6) 0.0274(9) Uani d . 1

loop_
_atom_site_aniso_label
_atom_site_aniso_U_11
_atom_site_aniso_U_22
_atom_site_aniso_U_33
_atom_site_aniso_U_12
_atom_site_aniso_U_13
_atom_site_aniso_U_23
Rb1 0.0594(4) 0.0282(3) 0.0520(4) 0.0003(2) -0.0002(2) 0.00028(19)
Br1 0.0550(4) 0.0325(3) 0.0533(4) -0.0062(2) 0.0020(2) 0.00005(19)
Br2 0.0320(3) 0.0549(4) 0.0525(4) -0.0076(2) -0.00126(19) -0.0016(2)
O1 0.042(2) 0.0280(17) 0.045(2) 0.0087(14) -0.0029(13) -0.0033(12)
O2 0.0314(17) 0.0378(19) 0.048(2) 0.0051(15) -0.0038(12) -0.0042(13)
O3 0.0258(16) 0.0394(19) 0.046(2) 0.0074(14) -0.0037(12) -0.0019(13)
O4 0.0371(19) 0.0292(17) 0.046(2) 0.0042(14) -0.0019(13) -0.0033(12)
O5 0.0305(18) 0.052(2) 0.048(2) -0.0021(17) -0.0016(13) 0.0047(15)
O6 0.053(2) 0.0133(14) 0.050(2) -0.0007(13) 0.0063(15) 0.0005(12)
O7 0.054(4) 0.200(11) 0.152(9) -0.001(5) 0.010(4) 0.003(6)
C1 0.042(3) 0.028(2) 0.021(2) 0.0095(19) -0.0025(15) -0.0018(13)
C2 0.035(2) 0.037(2) 0.020(2) 0.007(2) -0.0023(14) -0.0018(15)
C3 0.036(2) 0.025(2) 0.024(2) -0.0029(18) -0.0001(14) -0.0004(13)
C4 0.0216(19) 0.039(2) 0.022(2) 0.0089(18) -0.0013(13) -0.0004(14)
C5 0.031(2) 0.035(2) 0.023(2) 0.0017(19) -0.0002(14) -0.0014(15)
C6 0.0209(19) 0.033(2) 0.028(2) -0.0025(17) 0.0001(13) -0.0014(14)

loop_
_atom_type_symbol
_atom_type_description
_atom_type_scat_dispersion_real
_atom_type_scat_dispersion_imag
_atom_type_scat_source
C C 0.0181 0.0091 'International Tables Vol C Tables 4.2.6.8 and 6.1.1.4'
Br Br -0.6763 1.2805 'International Tables Vol C Tables 4.2.6.8 and 6.1.1.4'
Rb Rb -0.4688 1.6079 'International Tables Vol C Tables 4.2.6.8 and 6.1.1.4'
O O 0.0492 0.0322 'International Tables Vol C Tables 4.2.6.8 and 6.1.1.4'
H H 0 0 'International Tables Vol C Tables 4.2.6.8 and 6.1.1.4'

loop_
_geom_angle_atom_site_label_1
_geom_angle_atom_site_label_2
_geom_angle_atom_site_label_3
_geom_angle_site_symmetry_1
_geom_angle_site_symmetry_3
_geom_angle
Rb1 Br1 Rb1 4_564 . 172.91(2)
Rb1 Br2 Rb1 . 7_578 129.632(15)
Rb1 O2 H2 3_644 . 88.9(2)
Rb1 O6 Rb1 1_556 . 175.09(14)
Rb1 O6 H6A 1_556 . 83.5(17)
Rb1 O6 H6A . . 94.1(16)
Rb1 O6 H6B 1_556 . 82.8(17)
Rb1 O6 H6B . . 94.4(17)
Rb1 O7 H7A . . 52(10)
Rb1 O7 H7B . . 81(10)
Br1 Rb1 Br1 3_645 . 94.41(2)
Br1 Rb1 Br2 3_645 8_758 143.13(2)
Br1 Rb1 Br2 3_645 . 112.912(19)
Br2 Rb1 Br1 . . 143.29(2)
Br2 Rb1 Br1 8_758 . 51.382(14)
Br2 Rb1 Br2 . 8_758 94.56(2)
O1 Rb1 Br1 . . 50.04(8)
O1 Rb1 Br1 . 3_645 64.29(7)
O1 Rb1 Br2 . . 165.06(8)
O1 Rb1 Br2 . 8_758 94.92(8)
O1 Rb1 O2 . 4_565 73.90(10)
O1 Rb1 O3 . 8_758 114.00(10)
O1 Rb1 O6 . 1_554 57.62(8)
O1 Rb1 O6 . . 122.64(8)
O1 Rb1 O7 . . 96.2(3)
O1 Rb1 H7A . . 113(2)
O1 Rb1 H7B . . 89(4)
O1 C1 C2 . . 117.3(5)
O1 C1 C3 . . 124.6(5)
O2 Rb1 Br1 4_565 3_645 52.59(7)
O2 Rb1 Br1 4_565 . 60.89(7)
O2 Rb1 Br2 4_565 . 116.95(7)
O2 Rb1 Br2 4_565 8_758 93.70(7)
O2 Rb1 O6 4_565 1_554 125.36(9)
O2 Rb1 O6 4_565 . 57.62(9)
O2 Rb1 H7B 4_565 . 133(3)
O2 Rb1 H7A 4_565 . 119(4)
O2 C2 C1 . . 115.5(5)
O2 C2 C3 . 2_655 124.6(5)
O3 Rb1 Br1 8_758 3_645 165.00(8)
O3 Rb1 Br1 8_758 . 94.90(8)
O3 Rb1 O2 8_758 4_565 142.37(11)
O3 Rb1 O6 8_758 1_554 57.73(8)
O3 Rb1 H7A 8_758 . 92(4)
O3 Rb1 H7B 8_758 . 85(3)
O3 Rb1 Br2 8_758 . 64.52(7)
O3 Rb1 Br2 8_758 8_758 50.15(8)
O3 Rb1 O6 8_758 . 122.95(8)
O3 Rb1 O6 8_758 . 122.95(8)
O3 Rb1 O7 8_758 . 96.9(2)
O3 C4 C5 . 2_665 116.5(5)
O3 C4 C6 . . 125.5(5)
O4 C5 C4 . 2_665 117.3(5)
O4 C5 C6 . . 123.9(5)
O6 Rb1 Br1 1_554 . 68.80(7)
O6 Rb1 Br1 . . 115.43(7)
O6 Rb1 Br1 1_554 3_645 115.50(5)
O6 Rb1 Br1 . 3_645 62.53(5)
O6 Rb1 Br2 1_554 . 115.83(5)
O6 Rb1 Br2 . . 62.59(5)
O6 Rb1 Br2 1_554 8_758 68.96(7)
O6 Rb1 Br2 . 8_758 115.46(7)
O6 Rb1 O6 1_554 . 175.09(14)
O6 Rb1 H7A 1_554 . 103(3)
O6 Rb1 H7A . . 73(3)
O6 Rb1 H7B 1_554 . 73.0(10)
O6 Rb1 H7B . . 102.1(10)
O7 Rb1 Br1 . 3_645 69.1(2)
O7 Rb1 Br1 . . 146.0(2)
O7 Rb1 Br2 . 8_758 146.8(2)
O7 Rb1 Br2 . . 69.7(2)
O7 Rb1 O2 . 4_565 119.5(2)
O7 Rb1 O6 . 1_554 91.1(3)
O7 Rb1 O6 . . 84.0(3)
O7 Rb1 H7A . . 17.1(18)
O7 Rb1 H7B . . 18.3(8)
C1 O1 Rb1 . . 137.1(3)
C1 C3 Br1 . . 117.9(4)
C2 O2 Rb1 . 3_644 128.8(3)
C2 O2 H2 . . 132.0(4)
C2 C3 Br1 2_655 . 120.0(4)
C2 C3 C1 2_655 . 122.1(4)
C3 Br1 Rb1 . 4_564 94.75(15)
C3 Br1 Rb1 . . 91.55(15)
C3 C2 C1 2_655 . 119.8(5)
C3 C1 C2 . . 118.1(4)
C4 O3 Rb1 . 7_578 136.7(3)
C4 C6 Br2 . . 117.2(3)
C5 O4 H4 . . 109.5
C5 C6 Br2 . . 119.6(4)
C5 C6 C4 . . 123.2(4)
C6 Br2 Rb1 . . 94.67(14)
C6 Br2 Rb1 . 7_578 91.64(15)
C6 C4 C5 . 2_665 118.0(4)
C6 C5 C4 . 2_665 118.8(5)
H5A O5 H5B . . 100(5)
H6B O6 H6A . . 114(6)
H7B O7 H7A . . 110(6)

loop_
_geom_bond_atom_site_label_1
_geom_bond_atom_site_label_2
_geom_bond_site_symmetry_2
_geom_bond_distance
Rb1 Br1 . 3.9833(9)
Rb1 Br1 3_645 3.7749(8)
Rb1 Br2 8_758 3.9768(9)
Rb1 O2 4_565 3.022(4)
Rb1 O3 8_758 2.892(3)
Rb1 O6 1_554 3.231(4)
Rb1 O7 . 2.963(7)
Rb1 H7B . 2.96(19)
Rb1 H7A . 2.50(19)
Br1 Rb1 4_564 3.7749(8)
Br2 Rb1 . 3.7751(8)
Br2 Rb1 7_578 3.9768(9)
Br2 C6 . 1.875(5)
O1 Rb1 . 2.888(4)
O1 C1 . 1.244(6)
O2 Rb1 3_644 3.022(4)
O2 C2 . 1.305(6)
O2 H2 . 1.014(4)
O3 Rb1 7_578 2.892(3)
O4 C5 . 1.277(6)
O4 H4 . 0.82
O5 H5A . 0.94(2)
O5 H5B . 0.95(2)
O6 Rb1 1_556 3.231(4)
O6 Rb1 . 3.303(4)
O6 H6B . 0.92(2)
O6 H6A . 0.93(2)
O7 H7A . 0.93(19)
O7 H7B . 0.94(2)
C1 C2 . 1.522(7)
C1 C2 . 1.522(7)
C2 C3 2_655 1.364(7)
C3 Br1 . 1.863(5)
C3 C1 . 1.429(7)
C3 C2 2_655 1.364(7)
C4 O3 . 1.234(6)
C4 C5 2_665 1.522(7)
C4 C6 . 1.428(7)
C5 C4 2_665 1.522(7)
C6 C5 . 1.373(7)

loop_
_geom_torsion_atom_site_label_1
_geom_torsion_atom_site_label_2
_geom_torsion_atom_site_label_3
_geom_torsion_atom_site_label_4
_geom_torsion_site_symmetry_1
_geom_torsion_site_symmetry_2
_geom_torsion_site_symmetry_3
_geom_torsion_site_symmetry_4
_geom_torsion
_geom_torsion_publ_flag
Rb1 Br2 Rb1 Br1 7_578 . . 3_645 -130.82(2) ?
Rb1 Br2 Rb1 Br1 7_578 . . . 94.23(3) ?
Rb1 Br2 Rb1 Br2 7_578 . . 8_758 74.36(2) ?
Rb1 Br2 Rb1 O1 7_578 . . . -54.9(3) ?
Rb1 Br2 Rb1 O2 7_578 . . 4_565 170.86(8) ?
Rb1 Br2 Rb1 O3 7_578 . . 8_758 32.97(8) ?
Rb1 Br2 Rb1 O6 7_578 . . 1_554 5.56(8) ?
Rb1 Br2 Rb1 O6 7_578 . . . -169.24(8) ?
Rb1 Br2 Rb1 O7 7_578 . . . -75.5(3) ?
Rb1 Br2 C6 C4 . . . . 152.9(3) ?
Rb1 Br2 C6 C4 7_578 . . . 22.9(3) ?
Rb1 Br2 C6 C5 . . . . -26.8(3) ?
Rb1 Br2 C6 C5 7_578 . . . -156.8(3) ?
Rb1 O1 C1 C2 . . . . 129.0(4) ?
Rb1 O1 C1 C3 . . . . -51.1(6) ?
Rb1 O2 C2 C1 3_644 . . . 134.8(3) ?
Rb1 O2 C2 C3 3_644 . . 2_655 -45.4(6) ?
Rb1 O6 Rb1 Br1 1_556 . . 3_645 112.6(12) ?
Rb1 O6 Rb1 Br1 1_556 . . . 31.3(12) ?
Rb1 O6 Rb1 Br2 1_556 . . . -107.6(11) ?
Rb1 O6 Rb1 Br2 1_556 . . 8_758 -26.1(12) ?
Rb1 O6 Rb1 O1 1_556 . . . 88.6(11) ?
Rb1 O6 Rb1 O2 1_556 . . 4_565 51.3(11) ?
Rb1 O6 Rb1 O3 1_556 . . 8_758 -83.6(12) ?
Rb1 O6 Rb1 O6 1_556 . . 1_554 180.000(4) ?
Rb1 O6 Rb1 O7 1_556 . . . -177.9(12) ?
Br1 Rb1 Br1 Rb1 3_645 . . 4_564 179.00(17) ?
Br1 Rb1 Br1 C3 3_645 . . . 26.35(13) ?
Br1 C3 C1 O1 . . . . -0.3(5) ?
Br1 C3 C1 C2 . . . . 179.6(3) ?
Br2 Rb1 Br1 Rb1 . . . 4_564 -41.8(2) ?
Br2 Rb1 Br1 Rb1 8_758 . . 4_564 -16.13(18) ?
Br2 Rb1 Br1 C3 . . . . 165.52(13) ?
Br2 Rb1 Br1 C3 8_758 . . . -168.78(13) ?
Br2 C6 C5 O4 . . . . -0.2(5) ?
Br2 C6 C5 C4 . . . 2_665 179.4(2) ?
O1 Rb1 Br1 Rb1 . . . 4_564 128.2(2) ?
O1 Rb1 Br1 C3 . . . . -24.43(15) ?
O1 C1 C2 O2 . . . . 0.5(5) ?
O1 C1 C2 C3 . . . 2_655 -179.3(4) ?
O2 Rb1 Br1 Rb1 4_565 . . 4_564 -138.8(2) ?
O2 Rb1 Br1 C3 4_565 . . . 68.58(14) ?
O3 Rb1 Br1 Rb1 8_758 . . 4_564 10.8(2) ?
O3 Rb1 Br1 C3 8_758 . . . -141.87(14) ?
O3 C4 C6 Br2 . . . . -0.1(5) ?
O3 C4 C6 C5 . . . . 179.5(4) ?
O6 Rb1 Br1 Rb1 1_554 . . 4_564 63.33(19) ?
O6 Rb1 Br1 Rb1 . . . 4_564 -119.40(19) ?
O6 Rb1 Br1 C3 1_554 . . . -89.32(14) ?
O6 Rb1 Br1 C3 . . . . 87.95(14) ?
O7 Rb1 Br1 Rb1 . . . 4_564 120.8(5) ?
O7 Rb1 Br1 C3 . . . . -31.9(4) ?
C1 O1 Rb1 Br1 . . . 3_645 -74.7(5) ?
C1 O1 Rb1 Br1 . . . . 46.3(5) ?
C1 O1 Rb1 Br2 . . . . -157.3(4) ?
C1 O1 Rb1 Br2 . . . 8_758 73.5(5) ?
C1 O1 Rb1 O2 . . . 4_565 -18.9(5) ?
C1 O1 Rb1 O3 . . . 8_758 121.8(5) ?
C1 O1 Rb1 O6 . . . 1_554 134.8(5) ?
C1 O1 Rb1 O6 . . . . -51.1(5) ?
C1 O1 Rb1 O7 . . . . -137.9(5) ?
C1 C3 Br1 Rb1 . . . 4_564 -153.9(3) ?
C1 C3 Br1 Rb1 . . . . 22.9(3) ?
C2 C3 C1 O1 2_655 . . . 179.2(4) ?
C2 C3 C1 C2 2_655 . . . -1.0(5) ?
C2 C3 Br1 Rb1 2_655 . . 4_564 26.7(3) ?
C2 C3 Br1 Rb1 2_655 . . . -156.6(3) ?
C3 C1 C2 O2 . . . . -179.4(3) ?
C3 C1 C2 C3 . . . 2_655 0.8(5) ?
C4 C6 C5 O4 . . . . -179.8(4) ?
C4 C6 C5 C4 . . . 2_665 -0.2(5) ?
C5 C4 O3 Rb1 2_665 . . 7_578 129.1(4) ?
C5 C4 C6 Br2 2_665 . . . 179.8(2) ?
C5 C4 C6 C5 2_665 . . . -0.5(5) ?
C6 Br2 Rb1 Br1 . . . . -1.79(13) ?
C6 Br2 Rb1 Br1 . . . 3_645 133.16(12) ?
C6 Br2 Rb1 Br2 . . . 8_758 -21.66(12) ?
C6 Br2 Rb1 O1 . . . . -150.9(3) ?
C6 Br2 Rb1 O2 . . . 4_565 74.83(15) ?
C6 Br2 Rb1 O3 . . . 8_758 -63.06(15) ?
C6 Br2 Rb1 O6 . . . . 94.73(14) ?
C6 Br2 Rb1 O7 . . . . -171.5(3) ?
C6 Br2 Rb1 O6 . . . 1_554 -90.47(14) ?
C6 C4 O3 Rb1 . . . 7_578 -51.0(6) ?
PLAT113_ALERT_2_A PROBLEM: ADDSYM Suggests Pseudo/New Space-group. Cmmm
;
RESPONSE:
The correct symmetry is P 42/n. However, there are additional
reflection conditions (hhl: h+l=2n) which are caused by
pseudo-glide planes. An alternative unit cell with symmetry
P 42/mnm can be chosen, however, it yields an inferior structure
(R>13 %) and unrealistic geometry.
PLAT417_ALERT_2_A
PROBLEM: Short Inter D-H..H-D   1.68 Ang.
;
Possible RESPONSE:
Hydrogen bromanilate anions are with a half of disordered, a
hydrogen atom bound to O2 and O4 oxygen. every end
